data_4503421
loop_
_publ_author_name
'Delgado, Fernando S.'
'Lahoz, Fernando'
'Lloret, Francesc'
'Julve, Miguel'
'Ruiz-P\'erez, Catalina'

_publ_section_title
;
 Supramolecular Networks in Copper(II) Malonate Complexes
;
_journal_issue 9
_journal_name_full 'Crystal Growth &amp; Design'
_journal_page_first 3219
_journal_paper_doi 10.1021/cg701108c
_journal_volume 8
_journal_year 2008
_chemical_formula_sum 'C17 H17 Cu N4 O6.5'
_chemical_formula_weight 444.89
_chemical_name_systematic
;
 ?
;
_space_group_IT_number 15
_symmetry_cell_setting monoclinic
_symmetry_Int_Tables_number 15
_symmetry_space_group_name_Hall '-C 2yc'
_symmetry_space_group_name_H-M 'C 1 2/c 1'
_atom_sites_solution_hydrogens geom
_atom_sites_solution_primary direct
_atom_sites_solution_secondary difmap
_audit_creation_method SHELXL-97
_cell_angle_alpha 90.00
_cell_angle_beta 90.906(7)
_cell_angle_gamma 90.00
_cell_formula_units_Z 8
_cell_length_a 16.9047(12)
_cell_length_b 9.6083(10)
_cell_length_c 23.0491(12)
_cell_measurement_reflns_used 2135
_cell_measurement_temperature 293(2)
_cell_measurement_theta_max 27.50
_cell_measurement_theta_min 5.01
_cell_volume 3743.3(5)
_computing_cell_refinement 'Dirax/lsq (Duisenberg & Schreurs, 1989-2000)'
_computing_data_collection 'Collect (Nonius BV, 1997-2000)'
_computing_data_reduction 'EvalCCD (Duisenberg & Schreurs 1990-2000)'
_computing_molecular_graphics 'Ortep-3 for Windows (Farrugia, 1997)'
_computing_publication_material 'WinGX publication routines (Farrugia, 1999)'
_computing_structure_refinement 'SHELXL-97 (Sheldrick, 1997)'
_computing_structure_solution 'SHELXS-97 (Sheldrick, 1997)'
_diffrn_ambient_temperature 293(2)
_diffrn_detector 'CCD plate'
_diffrn_detector_area_resol_mean 9
_diffrn_measured_fraction_theta_full 0.974
_diffrn_measured_fraction_theta_max 0.974
_diffrn_measurement_device '95mm CCD camera on \k-goniostat'
_diffrn_measurement_device_type KappaCCD
_diffrn_measurement_method 'CCD rotation images, thick slices'
_diffrn_radiation_monochromator 'horizonally mounted graphite crystal'
_diffrn_radiation_probe x-ray
_diffrn_radiation_source 'fine-focus sealed tube'
_diffrn_radiation_type Mok\a
_diffrn_radiation_wavelength 0.71073
_diffrn_reflns_av_R_equivalents 0.0357
_diffrn_reflns_av_sigmaI/netI 0.0580
_diffrn_reflns_limit_h_max 21
_diffrn_reflns_limit_h_min -21
_diffrn_reflns_limit_k_max 11
_diffrn_reflns_limit_k_min -12
_diffrn_reflns_limit_l_max 23
_diffrn_reflns_limit_l_min -29
_diffrn_reflns_number 11976
_diffrn_reflns_theta_full 27.50
_diffrn_reflns_theta_max 27.50
_diffrn_reflns_theta_min 5.01
_diffrn_source 'Enraf Nonius FR590'
_exptl_absorpt_coefficient_mu 1.213
_exptl_absorpt_correction_T_max 0.756
_exptl_absorpt_correction_T_min 0.467
_exptl_absorpt_correction_type empirical
_exptl_absorpt_process_details sadabs
_exptl_crystal_colour green
_exptl_crystal_density_diffrn 1.579
_exptl_crystal_density_method 'not measured'
_exptl_crystal_description plate
_exptl_crystal_F_000 1824
_exptl_crystal_size_max 0.80
_exptl_crystal_size_mid 0.55
_exptl_crystal_size_min 0.24
_refine_diff_density_max 0.809
_refine_diff_density_min -0.312
_refine_diff_density_rms 0.083
_refine_ls_extinction_method none
_refine_ls_goodness_of_fit_ref 1.124
_refine_ls_hydrogen_treatment constr
_refine_ls_matrix_type full
_refine_ls_number_parameters 258
_refine_ls_number_reflns 4198
_refine_ls_number_restraints 0
_refine_ls_restrained_S_all 1.124
_refine_ls_R_factor_all 0.1264
_refine_ls_R_factor_gt 0.0734
_refine_ls_shift/su_max 0.000
_refine_ls_shift/su_mean 0.000
_refine_ls_structure_factor_coef Fsqd
_refine_ls_weighting_details 'calc w=1/[\s^2^(Fo^2^)+(0.0506P)^2^+20.0971P] where P=(Fo^2^+2Fc^2^)/3'
_refine_ls_weighting_scheme calc
_refine_ls_wR_factor_gt 0.1560
_refine_ls_wR_factor_ref 0.1760
_reflns_number_gt 2644
_reflns_number_total 4198
_reflns_threshold_expression >2sigma(I)
_cod_data_source_file cg701108c-file006.cif
_cod_data_source_block compound4
_cod_original_sg_symbol_H-M 'C 2/c'
_cod_original_formula_sum 'C17 H17 Cu N4 O6.50'
_cod_database_code 4503421

loop_
_symmetry_equiv_pos_as_xyz
'x, y, z'
'-x, y, -z+1/2'
'x+1/2, y+1/2, z'
'-x+1/2, y+1/2, -z+1/2'
'-x, -y, -z'
'x, -y, z-1/2'
'-x+1/2, -y+1/2, -z'
'x+1/2, -y+1/2, z-1/2'

loop_
_atom_site_label
_atom_site_type_symbol
_atom_site_fract_x
_atom_site_fract_y
_atom_site_fract_z
_atom_site_U_iso_or_equiv
_atom_site_adp_type
_atom_site_occupancy
_atom_site_symmetry_multiplicity
_atom_site_calc_flag
_atom_site_refinement_flags
Cu1 Cu 0.04658(4) 0.18648(7) 0.47561(3) 0.0465(2) Uani 1 1 d .
O1 O 0.0412(3) 0.3024(5) 0.54277(17) 0.0656(12) Uani 1 1 d .
O2 O 0.1344(2) 0.0809(4) 0.50641(16) 0.0554(10) Uani 1 1 d .
O3 O 0.0949(3) 0.4056(5) 0.61912(19) 0.0781(14) Uani 1 1 d .
O4 O 0.2420(2) 0.0547(4) 0.55952(18) 0.0642(12) Uani 1 1 d .
C1 C 0.1008(4) 0.3305(7) 0.5767(2) 0.0580(15) Uani 1 1 d .
C2 C 0.1799(4) 0.2724(7) 0.5637(3) 0.0622(17) Uani 1 1 d .
H2 H 0.2122 0.2798 0.5987 0.075 Uiso 1 1 calc R
H1 H 0.2037 0.3320 0.5348 0.075 Uiso 1 1 calc R
C3 C 0.1858(3) 0.1263(6) 0.5425(2) 0.0448(13) Uani 1 1 d .
N11 N -0.0643(3) 0.2348(5) 0.45045(18) 0.0442(10) Uani 1 1 d .
N12 N 0.0306(2) 0.0508(4) 0.41124(17) 0.0418(10) Uani 1 1 d .
N13 N -0.2133(3) 0.2905(5) 0.4071(2) 0.0590(13) Uani 1 1 d .
N14 N -0.1467(3) 0.1845(6) 0.2734(2) 0.0737(16) Uani 1 1 d .
C10 C -0.1106(4) 0.3256(6) 0.4773(3) 0.0542(14) Uani 1 1 d .
H10 H -0.0918 0.3739 0.5096 0.065 Uiso 1 1 calc R
C11 C -0.1863(4) 0.3475(6) 0.4567(3) 0.0629(17) Uani 1 1 d .
H11 H -0.2199 0.4038 0.4780 0.076 Uiso 1 1 calc R
C12 C -0.1652(3) 0.2052(6) 0.3787(2) 0.0465(13) Uani 1 1 d .
C13 C -0.0913(3) 0.1696(5) 0.4022(2) 0.0393(11) Uani 1 1 d .
C14 C -0.0384(3) 0.0583(5) 0.38177(19) 0.0383(11) Uani 1 1 d .
C15 C -0.0566(4) -0.0409(7) 0.3394(2) 0.0571(16) Uani 1 1 d .
H15 H -0.1051 -0.0374 0.3199 0.069 Uiso 1 1 calc R
C16 C -0.0037(4) -0.1427(7) 0.3264(3) 0.0626(17) Uani 1 1 d .
H16 H -0.0157 -0.2090 0.2982 0.075 Uiso 1 1 calc R
C17 C 0.0664(4) -0.1457(7) 0.3553(3) 0.0607(16) Uani 1 1 d .
H17 H 0.1040 -0.2127 0.3463 0.073 Uiso 1 1 calc R
C18 C 0.0820(3) -0.0499(7) 0.3979(2) 0.0559(15) Uani 1 1 d .
H18 H 0.1299 -0.0548 0.4182 0.067 Uiso 1 1 calc R
C19 C -0.1949(4) 0.1599(6) 0.3192(3) 0.0567(15) Uani 1 1 d .
C20 C -0.2690(4) 0.0970(7) 0.3138(3) 0.0698(18) Uani 1 1 d .
H20 H -0.3005 0.0822 0.3459 0.084 Uiso 1 1 calc R
C21 C -0.2936(5) 0.0578(9) 0.2587(4) 0.093(3) Uani 1 1 d .
H21 H -0.3424 0.0150 0.2531 0.112 Uiso 1 1 calc R
C22 C -0.2464(5) 0.0819(9) 0.2131(3) 0.087(2) Uani 1 1 d .
H22 H -0.2614 0.0521 0.1761 0.104 Uiso 1 1 calc R
C23 C -0.1760(5) 0.1508(8) 0.2216(3) 0.076(2) Uani 1 1 d .
H23 H -0.1471 0.1753 0.1891 0.091 Uiso 1 1 calc R
O1W O 0.1131(3) 0.3285(5) 0.41681(18) 0.0715(13) Uani 1 1 d .
O2W O 0.0410(3) 0.4958(6) 0.3404(2) 0.0816(14) Uani 1 1 d .
O3W O 0.0000 0.3178(8) 0.2500 0.0829(19) Uani 1 2 d S

loop_
_atom_site_aniso_label
_atom_site_aniso_U_11
_atom_site_aniso_U_22
_atom_site_aniso_U_33
_atom_site_aniso_U_23
_atom_site_aniso_U_13
_atom_site_aniso_U_12
Cu1 0.0502(4) 0.0497(4) 0.0394(3) -0.0060(3) -0.0046(2) -0.0010(4)
O1 0.064(3) 0.082(3) 0.051(2) -0.025(2) -0.0036(19) 0.007(2)
O2 0.063(2) 0.049(2) 0.053(2) -0.0049(18) -0.0200(19) 0.0005(19)
O3 0.081(3) 0.092(4) 0.061(3) -0.037(3) 0.005(2) -0.008(3)
O4 0.067(3) 0.058(3) 0.067(3) 0.011(2) -0.025(2) -0.004(2)
C1 0.071(4) 0.063(4) 0.041(3) -0.011(3) 0.007(3) -0.011(3)
C2 0.056(4) 0.070(5) 0.061(4) -0.020(3) 0.000(3) -0.010(3)
C3 0.051(3) 0.044(3) 0.040(3) 0.008(2) 0.002(2) -0.013(3)
N11 0.047(3) 0.043(3) 0.043(2) -0.004(2) 0.0038(19) 0.005(2)
N12 0.045(2) 0.040(2) 0.040(2) -0.0017(19) -0.0020(18) 0.002(2)
N13 0.051(3) 0.051(3) 0.075(3) -0.002(3) 0.005(2) 0.004(2)
N14 0.087(4) 0.081(4) 0.054(3) 0.018(3) -0.008(3) -0.020(3)
C10 0.066(4) 0.039(3) 0.058(3) -0.005(3) 0.007(3) -0.003(3)
C11 0.067(4) 0.045(4) 0.078(4) 0.004(3) 0.022(3) 0.013(3)
C12 0.040(3) 0.046(3) 0.054(3) 0.007(3) 0.007(2) -0.001(3)
C13 0.043(3) 0.037(3) 0.038(2) 0.005(2) 0.003(2) -0.004(2)
C14 0.040(3) 0.042(3) 0.033(2) 0.003(2) 0.002(2) -0.003(2)
C15 0.062(4) 0.063(4) 0.046(3) -0.014(3) -0.017(3) 0.016(3)
C16 0.074(4) 0.065(4) 0.048(3) -0.017(3) -0.009(3) 0.013(3)
C17 0.069(4) 0.053(4) 0.060(4) -0.011(3) 0.010(3) 0.019(3)
C18 0.051(3) 0.062(4) 0.054(3) -0.008(3) -0.006(3) 0.014(3)
C19 0.055(4) 0.054(4) 0.061(4) 0.009(3) -0.006(3) 0.006(3)
C20 0.056(4) 0.073(5) 0.079(5) 0.008(4) -0.011(3) -0.003(3)
C21 0.091(6) 0.101(6) 0.087(6) 0.005(5) -0.035(5) -0.015(5)
C22 0.110(6) 0.092(6) 0.057(4) 0.008(4) -0.026(4) -0.015(5)
C23 0.104(6) 0.079(5) 0.045(3) 0.012(3) -0.003(3) -0.005(4)
O1W 0.070(3) 0.074(3) 0.070(3) 0.022(2) -0.010(2) -0.021(2)
O2W 0.068(3) 0.088(4) 0.089(3) 0.003(3) -0.006(2) 0.011(3)
O3W 0.088(5) 0.081(5) 0.079(4) 0.000 -0.001(4) 0.000

loop_
_atom_type_symbol
_atom_type_description
_atom_type_scat_dispersion_real
_atom_type_scat_dispersion_imag
_atom_type_scat_source
C C 0.0030 0.0020 'International Tables Vol C Tables 4.2.6.8 and 6.1.1.4'
H H 0.0000 0.0000 'International Tables Vol C Tables 4.2.6.8 and 6.1.1.4'
Cu Cu 0.3200 1.2650 'International Tables Vol C Tables 4.2.6.8 and 6.1.1.4'
N N 0.0060 0.0030 'International Tables Vol C Tables 4.2.6.8 and 6.1.1.4'
O O 0.0110 0.0060 'International Tables Vol C Tables 4.2.6.8 and 6.1.1.4'

loop_
_geom_angle_atom_site_label_1
_geom_angle_atom_site_label_2
_geom_angle_atom_site_label_3
_geom_angle
O1 Cu1 O2 93.14(17)
O1 Cu1 N12 168.07(19)
O2 Cu1 N12 91.40(16)
O1 Cu1 N11 92.48(18)
O2 Cu1 N11 160.01(18)
N12 Cu1 N11 79.69(17)
O1 Cu1 O1W 99.54(19)
O2 Cu1 O1W 98.78(17)
N12 Cu1 O1W 90.66(17)
N11 Cu1 O1W 99.18(17)
C1 O1 Cu1 124.4(4)
C3 O2 Cu1 125.2(4)
O3 C1 O1 122.4(6)
O3 C1 C2 118.0(6)
O1 C1 C2 119.6(5)
C1 C2 C3 119.1(5)
O4 C3 O2 122.1(5)
O4 C3 C2 118.5(5)
O2 C3 C2 119.3(5)
C10 N11 C13 119.5(5)
C10 N11 Cu1 124.8(4)
C13 N11 Cu1 115.7(3)
C18 N12 C14 118.9(4)
C18 N12 Cu1 124.3(4)
C14 N12 Cu1 116.6(3)
C12 N13 C11 117.8(5)
C23 N14 C19 115.8(6)
N11 C10 C11 119.5(6)
N13 C11 C10 122.3(6)
N13 C12 C13 120.6(5)
N13 C12 C19 115.1(5)
C13 C12 C19 124.2(5)
N11 C13 C12 119.7(5)
N11 C13 C14 113.6(4)
C12 C13 C14 126.6(5)
N12 C14 C15 119.8(5)
N12 C14 C13 113.8(4)
C15 C14 C13 126.2(5)
C16 C15 C14 120.4(5)
C17 C16 C15 118.8(6)
C16 C17 C18 119.7(6)
N12 C18 C17 122.2(5)
N14 C19 C20 123.6(6)
N14 C19 C12 117.2(5)
C20 C19 C12 119.2(6)
C21 C20 C19 117.1(7)
C22 C21 C20 119.7(8)
C21 C22 C23 119.5(7)
N14 C23 C22 123.9(7)

loop_
_geom_bond_atom_site_label_1
_geom_bond_atom_site_label_2
_geom_bond_distance
Cu1 O1 1.910(4)
Cu1 O2 1.925(4)
Cu1 N12 1.990(4)
Cu1 N11 2.007(4)
Cu1 O1W 2.239(4)
O1 C1 1.294(7)
O2 C3 1.271(6)
O3 C1 1.220(7)
O4 C3 1.232(6)
C1 C2 1.484(9)
C2 C3 1.489(8)
N11 C10 1.331(7)
N11 C13 1.349(6)
N12 C18 1.339(7)
N12 C14 1.342(6)
N13 C12 1.334(7)
N13 C11 1.342(8)
N14 C23 1.326(8)
N14 C19 1.363(8)
C10 C11 1.373(9)
C12 C13 1.395(7)
C12 C19 1.519(8)
C13 C14 1.477(7)
C14 C15 1.395(7)
C15 C16 1.361(8)
C16 C17 1.351(8)
C17 C18 1.368(8)
C19 C20 1.395(9)
C20 C21 1.383(10)
C21 C22 1.350(11)
C22 C23 1.373(10)
